data_1542858
loop_
_publ_author_name
'Mukherjee, Arijit'
'Dixit, Karuna'
'Sarma, Siddhartha P.'
'Desiraju, Gautam R.'

_publ_section_title
;
 Aniline--phenol recognition: from solution through supramolecular
 synthons to cocrystals
;
_journal_coeditor_code BI5032
_journal_issue 4
_journal_name_full IUCrJ
_journal_page_first 228
_journal_page_last 239
_journal_paper_doi 10.1107/S2052252514012081
_journal_volume 1
_journal_year 2014
_chemical_formula_moiety 'C7 H6 O3, C7 H8 N2 O'
_chemical_formula_sum 'C14 H14 N2 O4'
_chemical_formula_weight 274.27
_space_group_IT_number 14
_symmetry_cell_setting monoclinic
_symmetry_space_group_name_Hall '-P 2ybc'
_symmetry_space_group_name_H-M 'P 1 21/c 1'
_atom_sites_solution_hydrogens geom
_atom_sites_solution_primary direct
_atom_sites_solution_secondary difmap
_audit_creation_method SHELXL-97
_cell_angle_alpha 90.00
_cell_angle_beta 92.901(14)
_cell_angle_gamma 90.00
_cell_formula_units_Z 4
_cell_length_a 12.410(15)
_cell_length_b 5.124(6)
_cell_length_c 20.06(2)
_cell_measurement_reflns_used 3168
_cell_measurement_temperature 150(2)
_cell_measurement_theta_max 27.5
_cell_measurement_theta_min 1.9
_cell_volume 1274(2)
_computing_cell_refinement
;
CrystalClear-SM Expert 2.0 r4 (Rigaku, 2009)
;
_computing_data_collection
;
CrystalClear-SM Expert 2.0 r4 (Rigaku, 2009)
;
_computing_data_reduction
;
CrystalClear-SM Expert 2.0 r4 (Rigaku, 2009)
;
_computing_structure_refinement 'SHELXL-97 (Sheldrick, 2008)'
_computing_structure_solution 'SHELXL-97 (Sheldrick, 2008)'
_diffrn_ambient_temperature 150(2)
_diffrn_detector CCD
_diffrn_detector_area_resol_mean 13.6612
_diffrn_measured_fraction_theta_full 0.999
_diffrn_measured_fraction_theta_max 0.999
_diffrn_measurement_device
;
XtaLABmini: Fixed Chi 2 circle
;
_diffrn_measurement_device_type
;
Rigaku Mercury375R (2x2 bin mode)
;
_diffrn_measurement_specimen_support Fiber
_diffrn_radiation_monochromator 'Graphite Monochromator'
_diffrn_radiation_source 'fine-focus sealed tube'
_diffrn_radiation_type MoK\a
_diffrn_radiation_wavelength 0.71073
_diffrn_reflns_av_R_equivalents 0.0658
_diffrn_reflns_av_sigmaI/netI 0.0479
_diffrn_reflns_limit_h_max 16
_diffrn_reflns_limit_h_min -16
_diffrn_reflns_limit_k_max 6
_diffrn_reflns_limit_k_min -6
_diffrn_reflns_limit_l_max 26
_diffrn_reflns_limit_l_min -26
_diffrn_reflns_number 12530
_diffrn_reflns_theta_full 27.48
_diffrn_reflns_theta_max 27.48
_diffrn_reflns_theta_min 1.64
_exptl_absorpt_coefficient_mu 0.106
_exptl_absorpt_correction_T_max 1.000
_exptl_absorpt_correction_T_min 0.795
_exptl_absorpt_correction_type multi-scan
_exptl_absorpt_process_details 'Jacobson, R. (1998) Private communication'
_exptl_crystal_density_diffrn 1.430
_exptl_crystal_density_method 'not measured'
_exptl_crystal_F_000 576
_exptl_crystal_size_max 0.5
_exptl_crystal_size_mid 0.3
_exptl_crystal_size_min 0.2
_refine_diff_density_max 0.294
_refine_diff_density_min -0.316
_refine_diff_density_rms 0.080
_refine_ls_extinction_method none
_refine_ls_goodness_of_fit_ref 1.141
_refine_ls_hydrogen_treatment mixed
_refine_ls_matrix_type full
_refine_ls_number_parameters 202
_refine_ls_number_reflns 2914
_refine_ls_number_restraints 0
_refine_ls_restrained_S_all 1.141
_refine_ls_R_factor_all 0.0607
_refine_ls_R_factor_gt 0.0476
_refine_ls_shift/su_max 0.000
_refine_ls_shift/su_mean 0.000
_refine_ls_structure_factor_coef Fsqd
_refine_ls_weighting_details 'calc w=1/[\s^2^(Fo^2^)+(0.0947P)^2^+0.0000P] where P=(Fo^2^+2Fc^2^)/3'
_refine_ls_weighting_scheme calc
_refine_ls_wR_factor_gt 0.1336
_refine_ls_wR_factor_ref 0.1689
_reflns_number_gt 2416
_reflns_number_total 2914
_reflns_threshold_expression >2\s(I)
_cod_data_source_file bi5032.cif
_cod_data_source_block 24
_cod_original_cell_volume 1274(3)
_cod_original_sg_symbol_H-M 'P 21/c'
_cod_database_code 1542858

loop_
_symmetry_equiv_pos_as_xyz
'x, y, z'
'-x, y+1/2, -z+1/2'
'-x, -y, -z'
'x, -y-1/2, z-1/2'

loop_
_atom_site_label
_atom_site_type_symbol
_atom_site_fract_x
_atom_site_fract_y
_atom_site_fract_z
_atom_site_U_iso_or_equiv
_atom_site_adp_type
_atom_site_occupancy
_atom_site_symmetry_multiplicity
_atom_site_calc_flag
_atom_site_refinement_flags
H1B H 0.048(2) -0.597(5) 0.2128(13) 0.038(7) Uiso 1 1 d .
H1A H 0.138(2) -0.751(6) 0.2499(13) 0.040(7) Uiso 1 1 d .
H2B H 0.470(2) -0.707(5) 0.4327(13) 0.041(7) Uiso 1 1 d .
H1O H 0.366(2) -0.454(6) 0.5023(16) 0.053(8) Uiso 1 1 d .
H2A H 0.366(2) -0.824(5) 0.4251(12) 0.032(6) Uiso 1 1 d .
O2 O -0.00183(10) 0.2796(3) 0.40432(6) 0.0273(3) Uani 1 1 d .
H2O H -0.0380 0.2806 0.3690 0.041 Uiso 1 1 calc R
O4 O 0.13450(10) -0.1862(2) 0.20172(6) 0.0241(3) Uani 1 1 d .
O1 O 0.36355(10) -0.3407(3) 0.53328(7) 0.0287(3) Uani 1 1 d .
O3 O 0.08217(10) -0.0484(3) 0.35493(6) 0.0307(4) Uani 1 1 d .
C9 C 0.26914(13) -0.3714(3) 0.27586(8) 0.0195(4) Uani 1 1 d .
C5 C 0.27405(14) 0.0140(4) 0.58023(9) 0.0249(4) Uani 1 1 d .
H5 H 0.3183 -0.0052 0.6187 0.030 Uiso 1 1 calc R
C2 C 0.13962(12) 0.0677(3) 0.46615(8) 0.0199(4) Uani 1 1 d .
C11 C 0.43991(15) -0.1618(4) 0.30069(9) 0.0266(4) Uani 1 1 d .
H11 H 0.4907 -0.0357 0.2909 0.032 Uiso 1 1 calc R
N2 N 0.40137(14) -0.6769(3) 0.42639(8) 0.0264(4) Uani 1 1 d .
N1 N 0.10796(13) -0.6013(3) 0.23451(8) 0.0253(4) Uani 1 1 d .
C1 C 0.07015(13) 0.0919(3) 0.40321(8) 0.0204(4) Uani 1 1 d .
C4 C 0.19796(15) 0.2132(4) 0.57602(9) 0.0262(4) Uani 1 1 d .
H4 H 0.1923 0.3283 0.6115 0.031 Uiso 1 1 calc R
C13 C 0.38557(13) -0.5228(3) 0.36837(8) 0.0206(4) Uani 1 1 d .
C7 C 0.21616(14) -0.1320(3) 0.46995(9) 0.0211(4) Uani 1 1 d .
H7 H 0.2217 -0.2479 0.4346 0.025 Uiso 1 1 calc R
C12 C 0.46071(14) -0.3310(4) 0.35375(9) 0.0245(4) Uani 1 1 d .
H12 H 0.5248 -0.3167 0.3796 0.029 Uiso 1 1 calc R
C14 C 0.29054(13) -0.5444(3) 0.32859(9) 0.0211(4) Uani 1 1 d .
H14 H 0.2411 -0.6749 0.3373 0.025 Uiso 1 1 calc R
C3 C 0.13031(14) 0.2416(4) 0.51912(9) 0.0231(4) Uani 1 1 d .
H3 H 0.0794 0.3749 0.5164 0.028 Uiso 1 1 calc R
C8 C 0.16497(13) -0.3820(3) 0.23456(8) 0.0200(4) Uani 1 1 d .
C6 C 0.28407(14) -0.1567(3) 0.52692(9) 0.0220(4) Uani 1 1 d .
C10 C 0.34378(15) -0.1784(3) 0.26179(9) 0.0239(4) Uani 1 1 d .
H10 H 0.3297 -0.0620 0.2269 0.029 Uiso 1 1 calc R

loop_
_atom_site_aniso_label
_atom_site_aniso_U_11
_atom_site_aniso_U_22
_atom_site_aniso_U_33
_atom_site_aniso_U_23
_atom_site_aniso_U_13
_atom_site_aniso_U_12
O2 0.0288(7) 0.0277(7) 0.0244(7) -0.0048(5) -0.0072(5) 0.0087(5)
O4 0.0263(7) 0.0211(6) 0.0242(6) 0.0024(5) -0.0051(5) 0.0003(5)
O1 0.0236(7) 0.0322(8) 0.0295(7) 0.0011(6) -0.0063(5) 0.0056(5)
O3 0.0284(7) 0.0407(8) 0.0221(7) -0.0082(6) -0.0056(5) 0.0118(6)
C9 0.0185(8) 0.0202(8) 0.0198(8) -0.0018(6) 0.0015(6) 0.0018(6)
C5 0.0223(8) 0.0310(10) 0.0210(8) 0.0043(7) -0.0028(6) -0.0049(7)
C2 0.0169(8) 0.0232(9) 0.0195(8) 0.0026(6) 0.0002(6) -0.0018(6)
C11 0.0238(9) 0.0269(10) 0.0290(9) 0.0007(7) 0.0015(7) -0.0079(7)
N2 0.0226(8) 0.0277(9) 0.0282(8) 0.0059(6) -0.0056(6) -0.0007(6)
N1 0.0242(8) 0.0231(8) 0.0278(8) 0.0041(6) -0.0073(6) -0.0028(6)
C1 0.0184(8) 0.0229(8) 0.0201(8) 0.0018(6) 0.0012(6) -0.0002(6)
C4 0.0290(9) 0.0300(10) 0.0197(8) -0.0032(7) 0.0006(7) -0.0032(7)
C13 0.0203(8) 0.0202(8) 0.0214(8) -0.0008(6) 0.0005(6) 0.0023(6)
C7 0.0194(8) 0.0240(9) 0.0198(8) 0.0007(7) -0.0001(6) -0.0014(6)
C12 0.0191(8) 0.0263(9) 0.0278(9) -0.0018(7) -0.0011(6) -0.0012(6)
C14 0.0191(8) 0.0198(8) 0.0242(9) 0.0002(6) 0.0003(6) -0.0011(6)
C3 0.0226(8) 0.0237(9) 0.0229(8) -0.0005(7) 0.0006(6) 0.0002(7)
C8 0.0209(8) 0.0215(8) 0.0175(8) -0.0013(6) 0.0015(6) 0.0004(6)
C6 0.0176(8) 0.0244(9) 0.0237(9) 0.0053(7) -0.0005(6) -0.0020(6)
C10 0.0254(9) 0.0231(9) 0.0234(9) 0.0028(7) 0.0018(7) -0.0009(7)

loop_
_atom_type_symbol
_atom_type_description
_atom_type_scat_dispersion_real
_atom_type_scat_dispersion_imag
_atom_type_scat_source
C C 0.0033 0.0016 'International Tables Vol C Tables 4.2.6.8 and 6.1.1.4'
H H 0.0000 0.0000 'International Tables Vol C Tables 4.2.6.8 and 6.1.1.4'
N N 0.0061 0.0033 'International Tables Vol C Tables 4.2.6.8 and 6.1.1.4'
O O 0.0106 0.0060 'International Tables Vol C Tables 4.2.6.8 and 6.1.1.4'

loop_
_geom_angle_atom_site_label_1
_geom_angle_atom_site_label_2
_geom_angle_atom_site_label_3
_geom_angle
C10 C9 C14 120.09(16)
C10 C9 C8 118.48(16)
C14 C9 C8 121.40(15)
C4 C5 C6 120.10(17)
C3 C2 C7 120.58(16)
C3 C2 C1 121.52(16)
C7 C2 C1 117.89(16)
C12 C11 C10 120.79(17)
O3 C1 O2 123.69(16)
O3 C1 C2 122.13(16)
O2 C1 C2 114.16(15)
C3 C4 C5 120.47(17)
C14 C13 C12 119.36(17)
C14 C13 N2 120.36(16)
C12 C13 N2 120.03(16)
C6 C7 C2 119.59(17)
C11 C12 C13 120.06(17)
C13 C14 C9 120.42(16)
C4 C3 C2 119.23(17)
O4 C8 N1 122.18(17)
O4 C8 C9 119.45(15)
N1 C8 C9 118.37(16)
O1 C6 C7 122.97(17)
O1 C6 C5 117.02(16)
C7 C6 C5 120.00(17)
C9 C10 C11 119.25(17)

loop_
_geom_bond_atom_site_label_1
_geom_bond_atom_site_label_2
_geom_bond_distance
O2 C1 1.314(2)
O4 C8 1.248(2)
O1 C6 1.366(2)
O3 C1 1.221(2)
C9 C10 1.393(3)
C9 C14 1.395(3)
C9 C8 1.501(3)
C5 C4 1.390(3)
C5 C6 1.392(3)
C2 C3 1.396(3)
C2 C7 1.396(3)
C2 C1 1.497(3)
C11 C12 1.387(3)
C11 C10 1.395(3)
N2 C13 1.412(3)
N1 C8 1.328(3)
C4 C3 1.390(3)
C13 C14 1.394(3)
C13 C12 1.396(3)
C7 C6 1.391(3)
